data_7030143
loop_
_publ_author_name
'Delgado, Patricia'
'Gonz\'alez-Prieto, Rodrigo'
'Jim\'enez-Aparicio, Reyes'
'Perles, Josefina'
'Priego, Jos\'e L'
'Torres, Rosario M.'

_publ_section_title
;
 Comparative study of different methods for the preparation of
 tetraamidato- and tetracarboxylatodiruthenium compounds. Structural and
 magnetic characterization.
;
_journal_issue 38
_journal_name_full 'Dalton transactions (Cambridge, England : 2003)'
_journal_page_first 11866
_journal_page_last 11874
_journal_paper_doi 10.1039/c2dt30939d
_journal_volume 41
_journal_year 2012
_chemical_formula_sum 'C32 H32 Cl N4 O4 Ru2'
_chemical_formula_weight 774.21
_chemical_name_systematic
;
?
;
_space_group_IT_number 15
_symmetry_cell_setting monoclinic
_symmetry_Int_Tables_number 15
_symmetry_space_group_name_Hall '-C 2yc'
_symmetry_space_group_name_H-M 'C 1 2/c 1'
_atom_sites_solution_hydrogens geom
_atom_sites_solution_primary direct
_atom_sites_solution_secondary difmap
_audit_creation_method SHELXL-97
_cell_angle_alpha 90.00
_cell_angle_beta 113.26(6)
_cell_angle_gamma 90.00
_cell_formula_units_Z 4
_cell_length_a 27.073(19)
_cell_length_b 10.399(5)
_cell_length_c 12.800(5)
_cell_measurement_reflns_used 1832
_cell_measurement_temperature 293(2)
_cell_measurement_theta_max 20.7151
_cell_measurement_theta_min 2.9391
_cell_volume 3311(3)
_computing_structure_refinement 'SHELXL-97 (Sheldrick, 2008)'
_computing_structure_solution 'SHELXS-97 (Sheldrick, 2008)'
_diffrn_ambient_temperature 293(2)
_diffrn_measured_fraction_theta_full 0.989
_diffrn_measured_fraction_theta_max 0.917
_diffrn_radiation_monochromator graphite
_diffrn_radiation_source 'fine-focus sealed tube'
_diffrn_radiation_type MoK\a
_diffrn_radiation_wavelength 0.71073
_diffrn_reflns_av_R_equivalents 0.0940
_diffrn_reflns_av_sigmaI/netI 0.1161
_diffrn_reflns_limit_h_max 35
_diffrn_reflns_limit_h_min -35
_diffrn_reflns_limit_k_max 13
_diffrn_reflns_limit_k_min -10
_diffrn_reflns_limit_l_max 17
_diffrn_reflns_limit_l_min -17
_diffrn_reflns_number 14834
_diffrn_reflns_theta_full 25.00
_diffrn_reflns_theta_max 28.81
_diffrn_reflns_theta_min 1.64
_exptl_absorpt_coefficient_mu 1.034
_exptl_absorpt_correction_T_max 0.9312
_exptl_absorpt_correction_T_min 0.8122
_exptl_absorpt_correction_type multi-scan
_exptl_absorpt_process_details sadabs
_exptl_crystal_colour 'dark red'
_exptl_crystal_density_diffrn 1.553
_exptl_crystal_density_method 'not measured'
_exptl_crystal_description prismatic
_exptl_crystal_F_000 1556
_exptl_crystal_size_max 0.21
_exptl_crystal_size_mid 0.17
_exptl_crystal_size_min 0.07
_refine_diff_density_max 1.160
_refine_diff_density_min -1.299
_refine_diff_density_rms 0.157
_refine_ls_extinction_method none
_refine_ls_goodness_of_fit_ref 0.997
_refine_ls_hydrogen_treatment refxyz
_refine_ls_matrix_type full
_refine_ls_number_parameters 195
_refine_ls_number_reflns 3963
_refine_ls_number_restraints 0
_refine_ls_restrained_S_all 0.997
_refine_ls_R_factor_all 0.1601
_refine_ls_R_factor_gt 0.0605
_refine_ls_shift/su_max 0.000
_refine_ls_shift/su_mean 0.000
_refine_ls_structure_factor_coef Fsqd
_refine_ls_weighting_details 'calc w=1/[\s^2^(Fo^2^)+(0.0991P)^2^+0.0000P] where P=(Fo^2^+2Fc^2^)/3'
_refine_ls_weighting_scheme calc
_refine_ls_wR_factor_gt 0.1385
_refine_ls_wR_factor_ref 0.1910
_reflns_number_gt 1970
_reflns_number_total 3963
_reflns_threshold_expression >2sigma(I)
_cod_data_source_file c2dt30939d.txt
_cod_data_source_block pdm29
_cod_original_sg_symbol_H-M 'C 2/c'
_cod_database_code 7030143

loop_
_symmetry_equiv_pos_as_xyz
'x, y, z'
'-x, y, -z+1/2'
'x+1/2, y+1/2, z'
'-x+1/2, y+1/2, -z+1/2'
'-x, -y, -z'
'x, -y, z-1/2'
'-x+1/2, -y+1/2, -z'
'x+1/2, -y+1/2, z-1/2'

loop_
_atom_site_label
_atom_site_type_symbol
_atom_site_fract_x
_atom_site_fract_y
_atom_site_fract_z
_atom_site_U_iso_or_equiv
_atom_site_adp_type
_atom_site_occupancy
_atom_site_symmetry_multiplicity
_atom_site_calc_flag
_atom_site_refinement_flags
C1 C 0.4631(3) 0.2131(7) 0.0645(6) 0.0365(17) Uani 1 1 d .
C2 C 0.4424(3) 0.3297(7) 0.0987(6) 0.0398(17) Uani 1 1 d .
C3 C 0.4409(3) 0.4471(8) 0.0473(8) 0.056(2) Uani 1 1 d .
H3 H 0.4545 0.4536 -0.0088 0.067 Uiso 1 1 calc R
C4 C 0.4198(4) 0.5552(8) 0.0766(9) 0.069(3) Uani 1 1 d .
H4 H 0.4210 0.6335 0.0427 0.082 Uiso 1 1 calc R
C5 C 0.3965(4) 0.5493(9) 0.1565(8) 0.063(2) Uani 1 1 d .
C6 C 0.3977(4) 0.4312(9) 0.2073(8) 0.071(3) Uani 1 1 d .
H6 H 0.3829 0.4243 0.2614 0.085 Uiso 1 1 calc R
C7 C 0.4200(4) 0.3234(8) 0.1804(7) 0.060(2) Uani 1 1 d .
H7 H 0.4201 0.2458 0.2168 0.072 Uiso 1 1 calc R
C8 C 0.3707(4) 0.6664(10) 0.1835(11) 0.104(4) Uani 1 1 d .
H8A H 0.3740 0.7382 0.1395 0.155 Uiso 1 1 calc R
H8B H 0.3883 0.6862 0.2630 0.155 Uiso 1 1 calc R
H8C H 0.3333 0.6494 0.1651 0.155 Uiso 1 1 calc R
C9 C 0.6012(3) 0.0719(7) 0.1270(7) 0.0448(19) Uani 1 1 d .
C10 C 0.6566(3) 0.1181(8) 0.1980(7) 0.052(2) Uani 1 1 d .
C11 C 0.6814(4) 0.2094(11) 0.1585(9) 0.091(3) Uani 1 1 d .
H11 H 0.6640 0.2389 0.0843 0.109 Uiso 1 1 calc R
C12 C 0.7311(4) 0.2591(13) 0.2242(10) 0.106(4) Uani 1 1 d .
H12 H 0.7457 0.3246 0.1959 0.128 Uiso 1 1 calc R
C13 C 0.7597(4) 0.2108(14) 0.3343(10) 0.095(4) Uani 1 1 d .
C14 C 0.7350(4) 0.1198(14) 0.3721(10) 0.103(4) Uani 1 1 d .
H14 H 0.7531 0.0872 0.4450 0.124 Uiso 1 1 calc R
C15 C 0.6845(4) 0.0731(10) 0.3080(9) 0.079(3) Uani 1 1 d .
H15 H 0.6691 0.0113 0.3382 0.095 Uiso 1 1 calc R
C16 C 0.8139(4) 0.2685(15) 0.4069(11) 0.140(6) Uani 1 1 d .
H16A H 0.8235 0.3316 0.3635 0.210 Uiso 1 1 calc R
H16B H 0.8406 0.2018 0.4305 0.210 Uiso 1 1 calc R
H16C H 0.8119 0.3085 0.4727 0.210 Uiso 1 1 calc R
Cl1 Cl 0.5000 0.1802(3) -0.2500 0.0508(7) Uani 1 2 d S
N1 N 0.5298(2) -0.1063(5) -0.1214(5) 0.0382(15) Uani 1 1 d .
H1 H 0.5370 -0.1045 -0.1811 0.046 Uiso 1 1 calc R
N2 N 0.4255(2) -0.0027(6) -0.1684(5) 0.0413(15) Uani 1 1 d .
H2 H 0.4105 0.0205 -0.2384 0.050 Uiso 1 1 calc R
O1 O 0.4756(2) 0.2157(5) -0.0227(4) 0.0554(15) Uani 1 1 d .
O2 O 0.5797(2) 0.1098(5) 0.0201(5) 0.0547(14) Uani 1 1 d .
Ru1 Ru 0.50243(2) 0.05546(6) -0.07540(5) 0.0378(2) Uani 1 1 d .

loop_
_atom_site_aniso_label
_atom_site_aniso_U_11
_atom_site_aniso_U_22
_atom_site_aniso_U_33
_atom_site_aniso_U_23
_atom_site_aniso_U_13
_atom_site_aniso_U_12
C1 0.034(4) 0.049(4) 0.021(4) -0.004(3) 0.005(3) 0.008(3)
C2 0.043(4) 0.046(4) 0.029(4) -0.006(4) 0.013(4) 0.000(4)
C3 0.070(6) 0.055(5) 0.050(6) -0.003(4) 0.032(5) 0.001(5)
C4 0.101(8) 0.041(5) 0.068(7) 0.007(5) 0.038(6) 0.006(5)
C5 0.062(6) 0.064(6) 0.058(6) -0.011(5) 0.018(5) 0.006(5)
C6 0.091(8) 0.079(7) 0.053(6) -0.011(5) 0.040(6) 0.006(6)
C7 0.084(7) 0.060(5) 0.045(5) 0.002(4) 0.034(5) 0.004(5)
C8 0.111(9) 0.091(8) 0.129(11) -0.032(8) 0.070(9) 0.016(7)
C9 0.048(5) 0.050(5) 0.030(5) -0.002(4) 0.008(4) 0.011(4)
C10 0.051(5) 0.061(5) 0.038(5) -0.004(4) 0.013(4) -0.002(4)
C11 0.072(7) 0.120(9) 0.057(7) 0.013(7) -0.001(6) -0.028(7)
C12 0.060(7) 0.162(12) 0.075(9) 0.006(9) 0.002(7) -0.037(8)
C13 0.046(6) 0.169(12) 0.056(8) -0.027(8) 0.006(6) -0.001(7)
C14 0.058(7) 0.176(13) 0.051(7) 0.014(8) -0.005(6) 0.000(8)
C15 0.076(7) 0.106(9) 0.041(6) 0.003(6) 0.008(6) -0.013(6)
C16 0.055(7) 0.262(18) 0.083(9) -0.041(11) 0.006(7) -0.032(9)
Cl1 0.083(2) 0.0468(15) 0.0269(15) 0.000 0.0268(15) 0.000
N1 0.066(4) 0.038(3) 0.016(3) 0.003(3) 0.021(3) 0.005(3)
N2 0.053(4) 0.044(3) 0.020(3) 0.010(3) 0.008(3) 0.002(3)
O1 0.068(4) 0.066(4) 0.033(3) -0.004(3) 0.021(3) 0.000(3)
O2 0.059(4) 0.065(3) 0.039(3) 0.006(3) 0.018(3) -0.003(3)
Ru1 0.0503(4) 0.0440(4) 0.0152(3) 0.0017(3) 0.0086(3) 0.0023(3)

loop_
_atom_type_symbol
_atom_type_description
_atom_type_scat_dispersion_real
_atom_type_scat_dispersion_imag
_atom_type_scat_source
C C 0.0033 0.0016 'International Tables Vol C Tables 4.2.6.8 and 6.1.1.4'
H H 0.0000 0.0000 'International Tables Vol C Tables 4.2.6.8 and 6.1.1.4'
N N 0.0061 0.0033 'International Tables Vol C Tables 4.2.6.8 and 6.1.1.4'
O O 0.0106 0.0060 'International Tables Vol C Tables 4.2.6.8 and 6.1.1.4'
Cl Cl 0.1484 0.1585 'International Tables Vol C Tables 4.2.6.8 and 6.1.1.4'
Ru Ru -1.2594 0.8363 'International Tables Vol C Tables 4.2.6.8 and 6.1.1.4'

loop_
_geom_angle_atom_site_label_1
_geom_angle_atom_site_label_2
_geom_angle_atom_site_label_3
_geom_angle
_geom_angle_site_symmetry_1
_geom_angle_site_symmetry_3
O1 C1 N1 118.0(6) . 5_655
O1 C1 C2 120.0(6) . .
N1 C1 C2 121.9(6) 5_655 .
C3 C2 C7 117.2(7) . .
C3 C2 C1 122.1(6) . .
C7 C2 C1 120.6(7) . .
C4 C3 C2 121.9(7) . .
C4 C3 H3 119.0 . .
C2 C3 H3 119.0 . .
C3 C4 C5 121.2(8) . .
C3 C4 H4 119.4 . .
C5 C4 H4 119.4 . .
C6 C5 C4 116.7(8) . .
C6 C5 C8 122.3(9) . .
C4 C5 C8 120.9(9) . .
C7 C6 C5 122.4(8) . .
C7 C6 H6 118.8 . .
C5 C6 H6 118.8 . .
C6 C7 C2 120.5(8) . .
C6 C7 H7 119.7 . .
C2 C7 H7 119.7 . .
C5 C8 H8A 109.5 . .
C5 C8 H8B 109.5 . .
H8A C8 H8B 109.5 . .
C5 C8 H8C 109.5 . .
H8A C8 H8C 109.5 . .
H8B C8 H8C 109.5 . .
N2 C9 O2 120.7(7) 5_655 .
N2 C9 C10 121.8(7) 5_655 .
O2 C9 C10 117.4(7) . .
C11 C10 C15 117.2(9) . .
C11 C10 C9 121.3(8) . .
C15 C10 C9 121.5(8) . .
C10 C11 C12 122.6(10) . .
C10 C11 H11 118.7 . .
C12 C11 H11 118.7 . .
C11 C12 C13 119.8(11) . .
C11 C12 H12 120.1 . .
C13 C12 H12 120.1 . .
C14 C13 C12 117.0(10) . .
C14 C13 C16 123.5(12) . .
C12 C13 C16 119.3(13) . .
C13 C14 C15 123.3(11) . .
C13 C14 H14 118.4 . .
C15 C14 H14 118.4 . .
C14 C15 C10 120.0(10) . .
C14 C15 H15 120.0 . .
C10 C15 H15 120.0 . .
C13 C16 H16A 109.5 . .
C13 C16 H16B 109.5 . .
H16A C16 H16B 109.5 . .
C13 C16 H16C 109.5 . .
H16A C16 H16C 109.5 . .
H16B C16 H16C 109.5 . .
Ru1 Cl1 Ru1 119.17(11) 2_654 .
C1 N1 Ru1 122.7(4) 5_655 .
C1 N1 H1 118.6 5_655 .
Ru1 N1 H1 118.6 . .
C9 N2 Ru1 122.8(5) 5_655 .
C9 N2 H2 118.6 5_655 .
Ru1 N2 H2 118.6 . .
C1 O1 Ru1 121.3(5) . .
C9 O2 Ru1 117.8(5) . .
N1 Ru1 O1 177.7(2) . .
N1 Ru1 N2 89.4(2) . .
O1 Ru1 N2 91.2(2) . .
N1 Ru1 O2 89.9(2) . .
O1 Ru1 O2 89.4(2) . .
N2 Ru1 O2 178.6(2) . .
N1 Ru1 Ru1 88.62(15) . 5_655
O1 Ru1 Ru1 89.22(15) . 5_655
N2 Ru1 Ru1 87.55(17) . 5_655
O2 Ru1 Ru1 91.22(16) . 5_655
N1 Ru1 Cl1 93.07(16) . .
O1 Ru1 Cl1 89.13(16) . .
N2 Ru1 Cl1 88.43(17) . .
O2 Ru1 Cl1 92.83(16) . .
Ru1 Ru1 Cl1 175.62(4) 5_655 .

loop_
_geom_bond_atom_site_label_1
_geom_bond_atom_site_label_2
_geom_bond_distance
_geom_bond_site_symmetry_2
C1 O1 1.290(8) .
C1 N1 1.300(8) 5_655
C1 C2 1.472(9) .
C2 C3 1.380(10) .
C2 C7 1.404(9) .
C3 C4 1.379(10) .
C3 H3 0.9300 .
C4 C5 1.398(12) .
C4 H4 0.9300 .
C5 C6 1.383(12) .
C5 C8 1.511(11) .
C6 C7 1.380(11) .
C6 H6 0.9300 .
C7 H7 0.9300 .
C8 H8A 0.9600 .
C8 H8B 0.9600 .
C8 H8C 0.9600 .
C9 N2 1.274(9) 5_655
C9 O2 1.319(9) .
C9 C10 1.493(11) .
C10 C11 1.371(12) .
C10 C15 1.390(12) .
C11 C12 1.374(13) .
C11 H11 0.9300 .
C12 C13 1.406(16) .
C12 H12 0.9300 .
C13 C14 1.353(15) .
C13 C16 1.517(14) .
C14 C15 1.375(14) .
C14 H14 0.9300 .
C15 H15 0.9300 .
C16 H16A 0.9600 .
C16 H16B 0.9600 .
C16 H16C 0.9600 .
Cl1 Ru1 2.5623(16) 2_654
Cl1 Ru1 2.5624(16) .
N1 C1 1.300(8) 5_655
N1 Ru1 2.016(5) .
N1 H1 0.8600 .
N2 C9 1.274(9) 5_655
N2 Ru1 2.040(6) .
N2 H2 0.8600 .
O1 Ru1 2.036(5) .
O2 Ru1 2.042(6) .
Ru1 Ru1 2.2965(13) 5_655
